data_4078545
loop_
_publ_author_name
'Sanden, Tanja'
'Gamer, Michael T.'
'Fagin, Anatoly A.'
'Chudakova, Valentina A.'
'Konchenko, Sergey N.'
'Fedushkin, Igor L.'
'Roesky, Peter W.'

_publ_section_title
;
 Synthesis of Unsupported Ln--Ga Bonds by Salt Metathesis and Ga--Ga Bond
 Reduction
;
_journal_issue 11
_journal_name_full Organometallics
_journal_page_first 4331
_journal_paper_doi 10.1021/om300309b
_journal_volume 31
_journal_year 2012
_chemical_formula_sum 'C108 H152 Dy Ga2 I N4 O9'
_chemical_formula_weight 2079.18
_chemical_name_systematic
; 
 ? 
;
_space_group_IT_number 15
_symmetry_cell_setting monoclinic
_symmetry_space_group_name_Hall '-C 2yc'
_symmetry_space_group_name_H-M 'C 1 2/c 1'
_atom_sites_solution_hydrogens geom
_atom_sites_solution_primary direct
_atom_sites_solution_secondary difmap
_audit_creation_method SHELXL-97
_cell_angle_alpha 90.00
_cell_angle_beta 122.187(2)
_cell_angle_gamma 90.00
_cell_formula_units_Z 8
_cell_length_a 45.875(7)
_cell_length_b 20.805(3)
_cell_length_c 25.246(4)
_cell_measurement_reflns_used 900
_cell_measurement_temperature 100(2)
_cell_measurement_theta_max 30
_cell_measurement_theta_min 2
_cell_volume 20392(5)
_computing_cell_refinement 'Bruker SMART'
_computing_data_collection 'Bruker SMART'
_computing_data_reduction 'Bruker SHELXTL'
_computing_molecular_graphics 'Bruker SHELXTL'
_computing_publication_material 'Bruker SHELXTL'
_computing_structure_refinement 'SHELXL-97 (Sheldrick, 2008)'
_computing_structure_solution 'SHELXS-97 (Sheldrick, 2008)'
_diffrn_ambient_temperature 100(2)
_diffrn_measured_fraction_theta_full 0.994
_diffrn_measured_fraction_theta_max 0.994
_diffrn_measurement_device_type 'CCD area detector'
_diffrn_measurement_method 'phi and omega scans'
_diffrn_radiation_monochromator graphite
_diffrn_radiation_source 'fine-focus sealed tube'
_diffrn_radiation_type MoK\a
_diffrn_radiation_wavelength 0.71073
_diffrn_reflns_av_R_equivalents 0.2862
_diffrn_reflns_av_sigmaI/netI 0.2646
_diffrn_reflns_limit_h_max 56
_diffrn_reflns_limit_h_min -56
_diffrn_reflns_limit_k_max 25
_diffrn_reflns_limit_k_min -25
_diffrn_reflns_limit_l_max 30
_diffrn_reflns_limit_l_min -31
_diffrn_reflns_number 85256
_diffrn_reflns_theta_full 26.00
_diffrn_reflns_theta_max 26.00
_diffrn_reflns_theta_min 1.94
_exptl_absorpt_coefficient_mu 1.610
_exptl_absorpt_correction_T_max 0.8428
_exptl_absorpt_correction_T_min 0.7084
_exptl_absorpt_correction_type multi-scan
_exptl_absorpt_process_details 'SADABS (Sheldrick, 2008a)'
_exptl_crystal_colour dark_red
_exptl_crystal_density_diffrn 1.354
_exptl_crystal_density_method 'not measured'
_exptl_crystal_description prism
_exptl_crystal_F_000 8648
_exptl_crystal_size_max 0.23
_exptl_crystal_size_mid 0.11
_exptl_crystal_size_min 0.11
_refine_diff_density_max 2.083
_refine_diff_density_min -1.314
_refine_diff_density_rms 0.133
_refine_ls_extinction_method none
_refine_ls_goodness_of_fit_ref 0.864
_refine_ls_hydrogen_treatment constr
_refine_ls_matrix_type full
_refine_ls_number_parameters 1097
_refine_ls_number_reflns 19935
_refine_ls_number_restraints 107
_refine_ls_restrained_S_all 0.867
_refine_ls_R_factor_all 0.2018
_refine_ls_R_factor_gt 0.0786
_refine_ls_shift/su_max 0.001
_refine_ls_shift/su_mean 0.000
_refine_ls_structure_factor_coef Fsqd
_refine_ls_weighting_details 'calc w=1/[\s^2^(Fo^2^)+(0.0510P)^2^+0.0000P] where P=(Fo^2^+2Fc^2^)/3'
_refine_ls_weighting_scheme calc
_refine_ls_wR_factor_gt 0.1247
_refine_ls_wR_factor_ref 0.1474
_reflns_number_gt 8757
_reflns_number_total 19935
_reflns_threshold_expression >2sigma(I)
_cod_data_source_file om300309b_si_002.cif
_cod_data_source_block 5
_cod_depositor_comments
;
The following automatic conversions were performed:

'_symmetry_cell_setting' value 'Monoclinic' changed to 'monoclinic'
according to /home/saulius/struct/CIF-dictionaries/cif_core.dic
dictionary named 'cif_core.dic' version 2.4.1 from 2010-06-29.

Automatic conversion script
Id: cif_fix_values 1891 2012-01-12 08:04:46Z andrius 
;
_cod_original_sg_symbol_H-M C2/c
_cod_database_code 4078545

loop_
_symmetry_equiv_pos_as_xyz
'x, y, z'
'-x, y, -z+1/2'
'x+1/2, y+1/2, z'
'-x+1/2, y+1/2, -z+1/2'
'-x, -y, -z'
'x, -y, z-1/2'
'-x+1/2, -y+1/2, -z'
'x+1/2, -y+1/2, z-1/2'

loop_
_atom_site_label
_atom_site_type_symbol
_atom_site_fract_x
_atom_site_fract_y
_atom_site_fract_z
_atom_site_U_iso_or_equiv
_atom_site_adp_type
_atom_site_occupancy
_atom_site_symmetry_multiplicity
_atom_site_calc_flag
_atom_site_refinement_flags
Dy1 Dy -0.070834(7) -0.160522(15) -0.073843(14) 0.02701(8) Uani 1 1 d .
Ga1 Ga -0.140160(15) -0.51040(3) -0.02851(3) 0.02258(18) Uani 1 1 d .
Ga2 Ga -0.202455(15) -0.48595(3) -0.06741(3) 0.02412(18) Uani 1 1 d .
I1 I -0.036534(11) -0.05418(2) -0.10503(2) 0.03913(13) Uani 1 1 d .
N1 N -0.13317(10) -0.5880(2) -0.06273(19) 0.0203(13) Uani 1 1 d .
N2 N -0.11149(10) -0.5476(2) 0.0522(2) 0.0240(13) Uani 1 1 d .
N3 N -0.23003(10) -0.4320(2) -0.13941(19) 0.0212(13) Uani 1 1 d .
N4 N -0.24468(11) -0.5132(2) -0.0762(2) 0.0256(14) Uani 1 1 d .
O1 O -0.08989(10) -0.2333(2) -0.04933(19) 0.0424(13) Uani 1 1 d U
O2 O -0.12472(9) -0.1058(2) -0.11326(17) 0.0321(12) Uani 1 1 d .
O3 O -0.06582(9) -0.09706(19) 0.00978(17) 0.0325(12) Uani 1 1 d .
O4 O -0.01455(9) -0.18139(19) 0.01694(18) 0.0354(13) Uani 1 1 d .
O5 O -0.04432(9) -0.2446(2) -0.10112(19) 0.0363(13) Uani 1 1 d .
O6 O -0.10706(9) -0.1778(2) -0.18679(17) 0.0352(13) Uani 1 1 d .
C1 C -0.11328(13) -0.6299(3) -0.0138(3) 0.0234(17) Uani 1 1 d .
C2 C -0.10240(12) -0.6092(3) 0.0460(2) 0.0225(16) Uani 1 1 d .
C3 C -0.08306(13) -0.6618(3) 0.0908(3) 0.0292(17) Uani 1 1 d .
C4 C -0.08408(13) -0.7140(3) 0.0520(3) 0.0222(16) Uani 1 1 d .
C5 C -0.10172(14) -0.6957(3) -0.0127(3) 0.0274(18) Uani 1 1 d .
C6 C -0.10233(13) -0.7390(3) -0.0537(3) 0.0251(17) Uani 1 1 d .
H6A H -0.1133 -0.7288 -0.0969 0.030 Uiso 1 1 calc R
C7 C -0.08601(13) -0.8005(3) -0.0304(3) 0.0254(17) Uani 1 1 d .
H7A H -0.0867 -0.8306 -0.0594 0.031 Uiso 1 1 calc R
C8 C -0.06981(14) -0.8175(3) 0.0302(3) 0.0329(19) Uani 1 1 d .
H8A H -0.0594 -0.8586 0.0433 0.039 Uiso 1 1 calc R
C9 C -0.06841(14) -0.7733(3) 0.0747(3) 0.0340(18) Uani 1 1 d .
C10 C -0.05127(15) -0.7829(3) 0.1413(3) 0.038(2) Uani 1 1 d .
H10C H -0.0403 -0.8226 0.1596 0.046 Uiso 1 1 calc R
C11 C -0.05104(15) -0.7345(4) 0.1776(3) 0.045(2) Uani 1 1 d .
H11C H -0.0401 -0.7419 0.2213 0.055 Uiso 1 1 calc R
C12 C -0.06672(14) -0.6717(3) 0.1532(3) 0.0345(19) Uani 1 1 d .
H12C H -0.0655 -0.6388 0.1804 0.041 Uiso 1 1 calc R
C13 C -0.13773(13) -0.5996(3) -0.1225(3) 0.0229(16) Uani 1 1 d .
C14 C -0.11180(13) -0.5856(3) -0.1334(3) 0.0261(17) Uani 1 1 d .
C15 C -0.11728(16) -0.5986(3) -0.1930(3) 0.0376(18) Uani 1 1 d .
H15A H -0.0996 -0.5900 -0.2010 0.045 Uiso 1 1 calc R
C16 C -0.14815(16) -0.6236(3) -0.2394(3) 0.045(2) Uani 1 1 d .
H16A H -0.1518 -0.6310 -0.2796 0.053 Uiso 1 1 calc R
C17 C -0.17402(16) -0.6382(3) -0.2293(3) 0.042(2) Uani 1 1 d .
H17A H -0.1950 -0.6562 -0.2621 0.051 Uiso 1 1 calc R
C18 C -0.16960(14) -0.6265(3) -0.1705(3) 0.0259(17) Uani 1 1 d .
C19 C -0.07803(14) -0.5557(3) -0.0829(3) 0.0322(17) Uani 1 1 d .
H19A H -0.0800 -0.5451 -0.0463 0.039 Uiso 1 1 calc R
C20 C -0.06998(15) -0.4935(3) -0.1053(3) 0.045(2) Uani 1 1 d .
H20A H -0.0898 -0.4644 -0.1222 0.067 Uiso 1 1 calc R
H20B H -0.0653 -0.5036 -0.1380 0.067 Uiso 1 1 calc R
H20C H -0.0497 -0.4728 -0.0700 0.067 Uiso 1 1 calc R
C21 C -0.04740(15) -0.6032(3) -0.0603(3) 0.047(2) Uani 1 1 d .
H21A H -0.0518 -0.6424 -0.0441 0.071 Uiso 1 1 calc R
H21B H -0.0261 -0.5829 -0.0271 0.071 Uiso 1 1 calc R
H21C H -0.0450 -0.6141 -0.0955 0.071 Uiso 1 1 calc R
C22 C -0.19702(13) -0.6473(3) -0.1586(3) 0.0254(17) Uani 1 1 d .
H22A H -0.1890 -0.6350 -0.1146 0.030 Uiso 1 1 calc R
C23 C -0.23197(14) -0.6152(3) -0.2014(3) 0.0310(19) Uani 1 1 d .
H23A H -0.2297 -0.5686 -0.1945 0.046 Uiso 1 1 calc R
H23B H -0.2486 -0.6320 -0.1918 0.046 Uiso 1 1 calc R
H23C H -0.2400 -0.6244 -0.2451 0.046 Uiso 1 1 calc R
C24 C -0.20032(14) -0.7218(3) -0.1630(3) 0.0327(19) Uani 1 1 d .
H24A H -0.1785 -0.7412 -0.1305 0.049 Uiso 1 1 calc R
H24B H -0.2057 -0.7359 -0.2043 0.049 Uiso 1 1 calc R
H24C H -0.2188 -0.7353 -0.1569 0.049 Uiso 1 1 calc R
C25 C -0.09438(13) -0.5190(3) 0.1133(3) 0.0302(18) Uani 1 1 d .
C26 C -0.06345(15) -0.4857(4) 0.1352(3) 0.045(2) Uani 1 1 d .
C27 C -0.04873(17) -0.4565(4) 0.1938(3) 0.068(3) Uani 1 1 d .
H27A H -0.0280 -0.4329 0.2092 0.082 Uiso 1 1 calc R
C28 C -0.06259(17) -0.4601(4) 0.2301(3) 0.062(3) Uani 1 1 d .
H28A H -0.0513 -0.4406 0.2703 0.075 Uiso 1 1 calc R
C29 C -0.09248(16) -0.4917(3) 0.2078(3) 0.046(2) Uani 1 1 d .
H29A H -0.1024 -0.4935 0.2326 0.055 Uiso 1 1 calc R
C30 C -0.10964(15) -0.5223(3) 0.1487(3) 0.0342(19) Uani 1 1 d .
C31 C -0.04636(16) -0.4817(4) 0.0993(3) 0.065(3) Uani 1 1 d .
H31A H -0.0645 -0.4910 0.0546 0.078 Uiso 1 1 calc R
C32 C -0.01895(17) -0.5342(4) 0.1199(4) 0.087(3) Uani 1 1 d .
H32A H -0.0100 -0.5340 0.0922 0.131 Uiso 1 1 calc R
H32B H -0.0292 -0.5762 0.1177 0.131 Uiso 1 1 calc R
H32C H 0.0000 -0.5260 0.1630 0.131 Uiso 1 1 calc R
C33 C -0.03142(16) -0.4190(3) 0.0998(3) 0.074(3) Uani 1 1 d .
H33A H -0.0486 -0.3852 0.0888 0.112 Uiso 1 1 calc R
H33B H -0.0244 -0.4193 0.0692 0.112 Uiso 1 1 calc R
H33C H -0.0113 -0.4107 0.1416 0.112 Uiso 1 1 calc RD
C34 C -0.14423(14) -0.5534(3) 0.1243(3) 0.0367(19) Uani 1 1 d .
H34A H -0.1528 -0.5687 0.0808 0.044 Uiso 1 1 calc R
C35 C -0.14018(16) -0.6127(3) 0.1642(3) 0.052(2) Uani 1 1 d .
H35A H -0.1239 -0.6428 0.1638 0.078 Uiso 1 1 calc R
H35B H -0.1626 -0.6338 0.1467 0.078 Uiso 1 1 calc R
H35C H -0.1315 -0.5993 0.2073 0.078 Uiso 1 1 calc R
C36 C -0.16976(15) -0.5076(4) 0.1206(3) 0.055(3) Uani 1 1 d .
H36A H -0.1727 -0.4720 0.0926 0.082 Uiso 1 1 calc R
H36B H -0.1617 -0.4907 0.1624 0.082 Uiso 1 1 calc R
H36C H -0.1919 -0.5295 0.1042 0.082 Uiso 1 1 calc R
C37 C -0.26395(14) -0.4417(3) -0.1610(3) 0.0268(17) Uani 1 1 d .
C38 C -0.27211(14) -0.4843(3) -0.1281(3) 0.0254(16) Uani 1 1 d .
C39 C -0.30962(13) -0.4900(3) -0.1583(2) 0.0216(15) Uani 1 1 d .
C40 C -0.32324(13) -0.4460(3) -0.2107(3) 0.0243(16) Uani 1 1 d .
C41 C -0.29668(14) -0.4162(3) -0.2134(3) 0.0250(17) Uani 1 1 d .
C42 C -0.30555(14) -0.3735(3) -0.2611(3) 0.0295(18) Uani 1 1 d .
H42A H -0.2886 -0.3531 -0.2659 0.035 Uiso 1 1 calc R
C43 C -0.34092(15) -0.3614(3) -0.3026(3) 0.039(2) Uani 1 1 d .
H43A H -0.3472 -0.3310 -0.3351 0.047 Uiso 1 1 calc R
C44 C -0.36654(15) -0.3895(3) -0.2999(3) 0.039(2) Uani 1 1 d .
H44A H -0.3899 -0.3795 -0.3300 0.047 Uiso 1 1 calc R
C45 C -0.35797(14) -0.4354(3) -0.2502(3) 0.0304(18) Uani 1 1 d .
C46 C -0.38073(16) -0.4701(3) -0.2401(3) 0.041(2) Uani 1 1 d .
H46A H -0.4049 -0.4641 -0.2672 0.049 Uiso 1 1 calc R
C47 C -0.36840(14) -0.5129(3) -0.1913(3) 0.0340(18) Uani 1 1 d .
H47A H -0.3842 -0.5359 -0.1849 0.041 Uiso 1 1 calc R
C48 C -0.33269(14) -0.5234(3) -0.1505(3) 0.0330(18) Uani 1 1 d .
H48A H -0.3247 -0.5538 -0.1176 0.040 Uiso 1 1 calc R
C49 C -0.22201(14) -0.3747(3) -0.1606(3) 0.0269(17) Uani 1 1 d .
C50 C -0.22755(14) -0.3147(3) -0.1428(3) 0.0289(18) Uani 1 1 d .
C51 C -0.22253(14) -0.2596(3) -0.1685(3) 0.0339(19) Uani 1 1 d .
H51A H -0.2260 -0.2183 -0.1567 0.041 Uiso 1 1 calc R
C52 C -0.21264(14) -0.2649(3) -0.2108(3) 0.035(2) Uani 1 1 d .
H52A H -0.2103 -0.2269 -0.2291 0.042 Uiso 1 1 calc R
C53 C -0.20597(14) -0.3233(3) -0.2277(3) 0.0297(18) Uani 1 1 d .
H53A H -0.1984 -0.3257 -0.2560 0.036 Uiso 1 1 calc R
C54 C -0.21066(13) -0.3785(3) -0.2023(3) 0.0223(16) Uani 1 1 d .
C55 C -0.23742(14) -0.3073(3) -0.0931(3) 0.0329(18) Uani 1 1 d .
H55A H -0.2392 -0.3514 -0.0791 0.039 Uiso 1 1 calc R
C56 C -0.27298(15) -0.2746(4) -0.1220(3) 0.053(2) Uani 1 1 d .
H56A H -0.2787 -0.2701 -0.0899 0.080 Uiso 1 1 calc R
H56B H -0.2905 -0.3008 -0.1565 0.080 Uiso 1 1 calc R
H56C H -0.2722 -0.2319 -0.1377 0.080 Uiso 1 1 calc R
C57 C -0.21104(14) -0.2699(3) -0.0360(3) 0.0376(19) Uani 1 1 d .
H57A H -0.1893 -0.2937 -0.0143 0.056 Uiso 1 1 calc R
H57B H -0.2194 -0.2641 -0.0078 0.056 Uiso 1 1 calc R
H57C H -0.2074 -0.2278 -0.0489 0.056 Uiso 1 1 calc R
C58 C -0.20484(14) -0.4442(3) -0.2232(3) 0.0285(17) Uani 1 1 d .
H58A H -0.1975 -0.4747 -0.1876 0.034 Uiso 1 1 calc R
C59 C -0.17687(15) -0.4447(3) -0.2380(3) 0.044(2) Uani 1 1 d .
H59A H -0.1566 -0.4219 -0.2050 0.066 Uiso 1 1 calc R
H59B H -0.1853 -0.4232 -0.2782 0.066 Uiso 1 1 calc R
H59C H -0.1707 -0.4892 -0.2404 0.066 Uiso 1 1 calc R
C60 C -0.23882(17) -0.4697(3) -0.2784(3) 0.046(2) Uani 1 1 d .
H60A H -0.2351 -0.5124 -0.2902 0.069 Uiso 1 1 calc R
H60B H -0.2473 -0.4404 -0.3141 0.069 Uiso 1 1 calc R
H60C H -0.2559 -0.4727 -0.2664 0.069 Uiso 1 1 calc R
C61 C -0.24921(13) -0.5418(3) -0.0279(2) 0.0225(16) Uani 1 1 d .
C62 C -0.26073(13) -0.5050(3) 0.0032(2) 0.0219(16) Uani 1 1 d .
C63 C -0.26312(14) -0.5343(3) 0.0496(3) 0.0352(19) Uani 1 1 d .
H63A H -0.2709 -0.5098 0.0716 0.042 Uiso 1 1 calc R
C64 C -0.25465(15) -0.5977(3) 0.0651(3) 0.0363(19) Uani 1 1 d .
H64A H -0.2562 -0.6170 0.0977 0.044 Uiso 1 1 calc R
C65 C -0.24396(15) -0.6327(3) 0.0325(3) 0.040(2) Uani 1 1 d .
H65A H -0.2385 -0.6768 0.0426 0.048 Uiso 1 1 calc R
C66 C -0.24077(14) -0.6069(3) -0.0143(3) 0.0249(17) Uani 1 1 d .
C67 C -0.26861(15) -0.4324(3) -0.0085(3) 0.0343(18) Uani 1 1 d .
H67A H -0.2697 -0.4212 -0.0480 0.041 Uiso 1 1 calc R
C68 C -0.30341(15) -0.4156(3) -0.0179(3) 0.045(2) Uani 1 1 d .
H68A H -0.3082 -0.3698 -0.0282 0.067 Uiso 1 1 calc R
H68B H -0.3030 -0.4247 0.0206 0.067 Uiso 1 1 calc R
H68C H -0.3215 -0.4414 -0.0523 0.067 Uiso 1 1 calc R
C69 C -0.23981(16) -0.3929(3) 0.0439(3) 0.049(2) Uani 1 1 d .
H69A H -0.2449 -0.3470 0.0347 0.073 Uiso 1 1 calc R
H69B H -0.2180 -0.4030 0.0473 0.073 Uiso 1 1 calc R
H69C H -0.2379 -0.4031 0.0835 0.073 Uiso 1 1 calc R
C70 C -0.23172(14) -0.6495(3) -0.0511(3) 0.0329(18) Uani 1 1 d .
H70A H -0.2247 -0.6206 -0.0741 0.039 Uiso 1 1 calc R
C71 C -0.26366(16) -0.6861(3) -0.1009(3) 0.044(2) Uani 1 1 d .
H71A H -0.2809 -0.6556 -0.1306 0.066 Uiso 1 1 calc R
H71B H -0.2734 -0.7107 -0.0807 0.066 Uiso 1 1 calc R
H71C H -0.2572 -0.7157 -0.1232 0.066 Uiso 1 1 calc R
C72 C -0.20133(15) -0.6945(3) -0.0113(3) 0.040(2) Uani 1 1 d .
H72A H -0.1821 -0.6699 0.0223 0.061 Uiso 1 1 calc R
H72B H -0.1941 -0.7143 -0.0377 0.061 Uiso 1 1 calc R
H72C H -0.2083 -0.7281 0.0069 0.061 Uiso 1 1 calc R
C73 C -0.12601(14) -0.4271(3) -0.0470(3) 0.0309(18) Uani 1 1 d .
H73A H -0.1010 -0.4285 -0.0304 0.037 Uiso 1 1 calc R
H73B H -0.1382 -0.4215 -0.0929 0.037 Uiso 1 1 calc R
C74 C -0.13356(16) -0.3693(3) -0.0189(3) 0.044(2) Uani 1 1 d .
H74A H -0.1178 -0.3700 0.0272 0.053 Uiso 1 1 calc R
H74B H -0.1574 -0.3725 -0.0284 0.053 Uiso 1 1 calc R
C75 C -0.12912(16) -0.3036(3) -0.0454(3) 0.051(2) Uani 1 1 d .
H75A H -0.1412 -0.3064 -0.0915 0.062 Uiso 1 1 calc R
H75B H -0.1399 -0.2686 -0.0350 0.062 Uiso 1 1 calc R
C76 C -0.09464(16) -0.2888(3) -0.0209(3) 0.053(2) Uani 1 1 d U
H76A H -0.0833 -0.3262 -0.0267 0.064 Uiso 1 1 calc R
H76B H -0.0832 -0.2812 0.0247 0.064 Uiso 1 1 calc R
C77 C -0.13841(14) -0.0511(3) -0.1577(3) 0.0380(19) Uani 1 1 d .
H77A H -0.1262 -0.0109 -0.1367 0.046 Uiso 1 1 calc R
H77B H -0.1357 -0.0592 -0.1935 0.046 Uiso 1 1 calc R
C78 C -0.17506(15) -0.0466(4) -0.1790(3) 0.050(2) Uani 1 1 d .
H78A H -0.1895 -0.0670 -0.2206 0.060 Uiso 1 1 calc R
H78B H -0.1820 -0.0011 -0.1823 0.060 Uiso 1 1 calc R
C79 C -0.17937(15) -0.0810(4) -0.1314(3) 0.051(2) Uani 1 1 d .
H79A H -0.1841 -0.0498 -0.1072 0.062 Uiso 1 1 calc R
H79B H -0.1989 -0.1116 -0.1522 0.062 Uiso 1 1 calc R
C80 C -0.14720(15) -0.1154(4) -0.0899(3) 0.056(2) Uani 1 1 d .
H80A H -0.1362 -0.0986 -0.0467 0.068 Uiso 1 1 calc R
H80B H -0.1518 -0.1618 -0.0894 0.068 Uiso 1 1 calc R
C81 C -0.06564(16) -0.0275(3) 0.0164(3) 0.041(2) Uani 1 1 d .
H81A H -0.0887 -0.0094 -0.0137 0.049 Uiso 1 1 calc R
H81B H -0.0486 -0.0076 0.0088 0.049 Uiso 1 1 calc R
C82 C -0.05613(17) -0.0158(3) 0.0819(3) 0.049(2) Uani 1 1 d .
H82A H -0.0658 0.0253 0.0855 0.059 Uiso 1 1 calc R
H82B H -0.0308 -0.0154 0.1112 0.059 Uiso 1 1 calc R
C83 C -0.07220(16) -0.0719(3) 0.0938(3) 0.048(2) Uani 1 1 d .
H83A H -0.0971 -0.0650 0.0755 0.057 Uiso 1 1 calc R
H83B H -0.0609 -0.0806 0.1391 0.057 Uiso 1 1 calc R
C84 C -0.06594(15) -0.1252(2) 0.0613(2) 0.042(2) Uani 1 1 d .
H84A H -0.0435 -0.1461 0.0903 0.050 Uiso 1 1 calc RD
H84B H -0.0844 -0.1579 0.0462 0.050 Uiso 1 1 calc R
C85 C -0.00446(17) -0.2422(3) 0.0495(3) 0.046(2) Uani 1 1 d .
H85A H -0.0044 -0.2762 0.0222 0.056 Uiso 1 1 calc R
H85B H -0.0207 -0.2548 0.0622 0.056 Uiso 1 1 calc R
C86 C 0.03220(17) -0.2328(3) 0.1079(3) 0.052(2) Uani 1 1 d .
H86A H 0.0356 -0.2580 0.1441 0.063 Uiso 1 1 calc R
H86B H 0.0502 -0.2447 0.0993 0.063 Uiso 1 1 calc R
C87 C 0.03202(16) -0.1613(4) 0.1186(3) 0.057(3) Uani 1 1 d .
H87A H 0.0206 -0.1517 0.1417 0.068 Uiso 1 1 calc R
H87B H 0.0558 -0.1440 0.1423 0.068 Uiso 1 1 calc R
C88 C 0.01212(15) -0.1339(3) 0.0541(3) 0.045(2) Uani 1 1 d .
H88A H 0.0017 -0.0921 0.0540 0.054 Uiso 1 1 calc R
H88B H 0.0272 -0.1274 0.0375 0.054 Uiso 1 1 calc R
C89 C -0.01284(15) -0.2422(3) -0.1000(3) 0.047(2) Uani 1 1 d .
H89A H 0.0067 -0.2318 -0.0574 0.056 Uiso 1 1 calc R
H89B H -0.0142 -0.2091 -0.1294 0.056 Uiso 1 1 calc R
C90 C -0.00834(16) -0.3071(3) -0.1192(3) 0.053(2) Uani 1 1 d .
H90A H 0.0071 -0.3338 -0.0822 0.063 Uiso 1 1 calc R
H90B H 0.0015 -0.3039 -0.1458 0.063 Uiso 1 1 calc R
C91 C -0.04403(15) -0.3354(4) -0.1556(3) 0.048(2) Uani 1 1 d .
H91A H -0.0567 -0.3213 -0.1998 0.057 Uiso 1 1 calc R
H91B H -0.0434 -0.3830 -0.1539 0.057 Uiso 1 1 calc R
C92 C -0.05965(15) -0.3081(3) -0.1210(3) 0.041(2) Uani 1 1 d .
H92A H -0.0850 -0.3050 -0.1488 0.049 Uiso 1 1 calc R
H92B H -0.0540 -0.3351 -0.0844 0.049 Uiso 1 1 calc R
C93 C -0.09780(15) -0.1741(3) -0.2332(3) 0.039(2) Uani 1 1 d .
H93A H -0.0771 -0.2003 -0.2204 0.046 Uiso 1 1 calc R
H93B H -0.0931 -0.1291 -0.2391 0.046 Uiso 1 1 calc R
C94 C -0.12886(17) -0.2004(3) -0.2932(3) 0.045(2) Uani 1 1 d .
H94A H -0.1439 -0.1651 -0.3203 0.054 Uiso 1 1 calc R
H94B H -0.1216 -0.2267 -0.3168 0.054 Uiso 1 1 calc R
C95 C -0.14712(16) -0.2411(3) -0.2698(3) 0.043(2) Uani 1 1 d .
H95A H -0.1720 -0.2446 -0.3020 0.052 Uiso 1 1 calc R
H95B H -0.1371 -0.2848 -0.2585 0.052 Uiso 1 1 calc R
C96 C -0.14140(14) -0.2061(3) -0.2143(3) 0.0359(19) Uani 1 1 d .
H96A H -0.1590 -0.1722 -0.2265 0.043 Uiso 1 1 calc R
H96B H -0.1422 -0.2358 -0.1845 0.043 Uiso 1 1 calc R
O1S O -0.13499(19) 0.0517(4) 0.0000(3) 0.135(2) Uani 1 1 d U
O2S O -0.09762(10) -0.8022(2) -0.3586(2) 0.135(2) Uani 1 1 d DU
O3S O 0.0000 -0.0304(6) 0.2500 0.153(3) Uani 1 2 d SU
O4S O 0.0000 -0.1944(3) 0.2500 0.153(3) Uani 1 2 d SDU
C1S C -0.1563(2) 0.0919(5) -0.0494(4) 0.103(2) Uani 1 1 d U
H1SA H -0.1789 0.0709 -0.0766 0.124 Uiso 1 1 calc R
H1SB H -0.1460 0.1001 -0.0747 0.124 Uiso 1 1 calc R
C2S C -0.1611(2) 0.1548(5) -0.0249(4) 0.085(2) Uani 1 1 d U
H2SA H -0.1451 0.1880 -0.0228 0.102 Uiso 1 1 calc R
H2SB H -0.1850 0.1706 -0.0518 0.102 Uiso 1 1 calc R
C3S C -0.1533(2) 0.1383(5) 0.0385(5) 0.119(3) Uani 1 1 d U
H3SA H -0.1395 0.1725 0.0689 0.143 Uiso 1 1 calc R
H3SB H -0.1747 0.1317 0.0383 0.143 Uiso 1 1 calc R
C4S C -0.1334(3) 0.0780(6) 0.0538(5) 0.122(3) Uani 1 1 d U
H4SA H -0.1090 0.0866 0.0867 0.146 Uiso 1 1 calc R
H4SB H -0.1426 0.0464 0.0705 0.146 Uiso 1 1 calc R
C5S C -0.11474(15) -0.8192(2) -0.3283(3) 0.103(2) Uani 1 1 d DU
H5SA H -0.1034 -0.8574 -0.3018 0.124 Uiso 1 1 calc R
H5SB H -0.1388 -0.8312 -0.3602 0.124 Uiso 1 1 calc R
C6S C -0.1152(2) -0.7663(4) -0.2878(4) 0.085(2) Uani 1 1 d DU
H6SA H -0.0922 -0.7540 -0.2521 0.102 Uiso 1 1 calc R
H6SB H -0.1317 -0.7735 -0.2743 0.102 Uiso 1 1 calc R
C7S C -0.12912(13) -0.7220(2) -0.3458(3) 0.119(3) Uani 1 1 d DU
H7SA H -0.1546 -0.7225 -0.3703 0.143 Uiso 1 1 calc R
H7SB H -0.1213 -0.6773 -0.3322 0.143 Uiso 1 1 calc R
C8S C -0.11582(17) -0.7459(3) -0.3865(3) 0.122(3) Uani 1 1 d DU
H8SA H -0.1353 -0.7545 -0.4297 0.146 Uiso 1 1 calc R
H8SB H -0.1006 -0.7133 -0.3882 0.146 Uiso 1 1 calc R
C9S C -0.0246(2) 0.0105(5) 0.2512(4) 0.106(2) Uani 1 1 d U
H9SA H -0.0288 -0.0043 0.2839 0.127 Uiso 1 1 calc R
H9SB H -0.0467 0.0088 0.2103 0.127 Uiso 1 1 calc R
C10S C -0.0113(3) 0.0780(6) 0.2648(6) 0.173(4) Uani 1 1 d U
H10A H 0.0026 0.0866 0.3103 0.207 Uiso 1 1 calc R
H10B H -0.0303 0.1097 0.2442 0.207 Uiso 1 1 calc R
C11S C -0.01138(19) -0.22855(17) 0.19450(16) 0.106(2) Uani 1 1 d DU
H11A H 0.0057 -0.2272 0.1819 0.127 Uiso 1 1 calc R
H11B H -0.0338 -0.2123 0.1598 0.127 Uiso 1 1 calc RD
C12S C -0.01458(14) -0.2960(2) 0.21513(11) 0.173(4) Uani 1 1 d DU
H12A H -0.0109 -0.3296 0.1915 0.207 Uiso 1 1 calc RD
H12B H -0.0374 -0.3024 0.2099 0.207 Uiso 1 1 calc R

loop_
_atom_site_aniso_label
_atom_site_aniso_U_11
_atom_site_aniso_U_22
_atom_site_aniso_U_33
_atom_site_aniso_U_23
_atom_site_aniso_U_13
_atom_site_aniso_U_12
Dy1 0.02781(13) 0.02547(15) 0.02934(14) 0.00056(15) 0.01628(11) -0.00290(15)
Ga1 0.0255(3) 0.0200(3) 0.0230(3) -0.0011(3) 0.0135(3) 0.0012(3)
Ga2 0.0284(3) 0.0216(4) 0.0240(3) 0.0032(3) 0.0151(3) 0.0025(3)
I1 0.0415(2) 0.0386(3) 0.0382(2) 0.0006(2) 0.02181(18) -0.0136(2)
N1 0.024(2) 0.021(3) 0.016(2) -0.002(2) 0.0104(19) -0.002(2)
N2 0.025(2) 0.027(3) 0.021(2) -0.010(2) 0.0132(19) 0.004(2)
N3 0.026(2) 0.022(3) 0.017(2) 0.003(2) 0.0129(19) 0.006(2)
N4 0.035(2) 0.022(3) 0.019(2) 0.006(2) 0.014(2) 0.010(2)
O1 0.063(2) 0.031(3) 0.049(2) -0.004(2) 0.0412(19) -0.001(2)
O2 0.0293(19) 0.040(3) 0.033(2) 0.001(2) 0.0211(17) 0.000(2)
O3 0.045(2) 0.031(2) 0.026(2) 0.0024(19) 0.0224(17) 0.001(2)
O4 0.033(2) 0.033(3) 0.028(2) 0.0058(19) 0.0079(18) 0.005(2)
O5 0.033(2) 0.033(3) 0.048(2) -0.004(2) 0.0249(18) -0.005(2)
O6 0.040(2) 0.043(3) 0.027(2) -0.0046(19) 0.0203(17) -0.009(2)
C1 0.029(3) 0.018(3) 0.019(3) 0.008(3) 0.010(2) 0.003(3)
C2 0.015(2) 0.037(4) 0.020(3) -0.003(3) 0.012(2) -0.003(3)
C3 0.027(3) 0.038(4) 0.022(3) 0.003(3) 0.012(2) -0.005(3)
C4 0.020(3) 0.023(3) 0.017(3) 0.006(3) 0.005(2) -0.001(3)
C5 0.022(3) 0.026(3) 0.028(3) -0.003(3) 0.009(3) -0.008(3)
C6 0.029(3) 0.022(3) 0.026(3) 0.004(3) 0.016(2) -0.001(3)
C7 0.019(3) 0.022(3) 0.031(3) -0.008(3) 0.010(2) -0.005(3)
C8 0.025(3) 0.023(3) 0.042(4) 0.006(3) 0.012(3) 0.012(3)
C9 0.035(3) 0.036(4) 0.036(3) 0.004(3) 0.022(3) -0.002(3)
C10 0.039(3) 0.041(4) 0.034(4) 0.009(3) 0.020(3) 0.006(3)
C11 0.040(3) 0.068(5) 0.029(4) 0.018(4) 0.019(3) 0.022(4)
C12 0.038(3) 0.038(4) 0.027(3) 0.001(3) 0.017(3) 0.010(3)
C13 0.026(3) 0.016(3) 0.026(3) 0.008(3) 0.013(2) 0.005(3)
C14 0.022(3) 0.015(3) 0.041(4) 0.006(3) 0.017(3) 0.004(3)
C15 0.069(3) 0.029(4) 0.038(3) 0.006(3) 0.044(3) 0.010(3)
C16 0.060(4) 0.047(5) 0.036(4) -0.002(3) 0.032(3) 0.003(4)
C17 0.049(4) 0.038(4) 0.035(4) -0.008(3) 0.020(3) 0.001(3)
C18 0.031(3) 0.020(3) 0.026(3) -0.001(3) 0.015(3) 0.008(3)
C19 0.040(3) 0.033(4) 0.033(3) 0.008(3) 0.026(3) 0.007(3)
C20 0.048(3) 0.038(4) 0.063(4) -0.008(3) 0.040(3) -0.008(3)
C21 0.041(4) 0.049(5) 0.050(4) 0.007(4) 0.023(3) -0.003(4)
C22 0.026(3) 0.026(4) 0.020(3) -0.007(3) 0.010(2) -0.005(3)
C23 0.030(3) 0.025(3) 0.028(3) -0.006(3) 0.009(3) -0.006(3)
C24 0.033(3) 0.029(4) 0.034(3) -0.002(3) 0.016(3) 0.002(3)
C25 0.019(3) 0.038(4) 0.030(3) 0.000(3) 0.010(3) 0.004(3)
C26 0.023(3) 0.082(6) 0.027(3) -0.021(4) 0.011(3) -0.006(4)
C27 0.034(4) 0.114(7) 0.049(4) -0.049(5) 0.017(3) -0.028(4)
C28 0.043(4) 0.104(7) 0.038(4) -0.040(4) 0.020(3) -0.016(4)
C29 0.047(4) 0.063(5) 0.032(4) 0.001(4) 0.023(3) 0.010(4)
C30 0.045(3) 0.031(4) 0.025(3) 0.001(3) 0.018(3) 0.005(3)
C31 0.029(3) 0.127(8) 0.051(4) -0.032(5) 0.029(3) -0.018(4)
C32 0.077(4) 0.106(7) 0.129(5) -0.064(5) 0.089(4) -0.051(5)
C33 0.043(4) 0.115(8) 0.057(5) 0.023(5) 0.021(4) 0.019(5)
C34 0.042(3) 0.060(5) 0.013(3) -0.011(3) 0.018(2) -0.022(3)
C35 0.067(4) 0.042(4) 0.065(4) 0.008(4) 0.047(3) -0.005(4)
C36 0.025(3) 0.079(6) 0.043(4) 0.020(4) 0.007(3) -0.001(4)
C37 0.038(3) 0.016(3) 0.027(3) -0.003(3) 0.017(3) 0.002(3)
C38 0.036(3) 0.022(3) 0.021(3) 0.000(3) 0.017(2) 0.007(3)
C39 0.032(3) 0.019(3) 0.018(3) -0.002(2) 0.015(2) 0.005(3)
C40 0.028(3) 0.018(3) 0.033(3) -0.002(3) 0.020(2) -0.002(3)
C41 0.033(3) 0.016(3) 0.021(3) 0.003(3) 0.011(3) 0.007(3)
C42 0.034(3) 0.022(3) 0.031(3) 0.003(3) 0.017(3) -0.001(3)
C43 0.038(3) 0.039(4) 0.029(4) 0.011(3) 0.012(3) 0.003(3)
C44 0.021(3) 0.048(4) 0.037(4) 0.005(3) 0.008(3) 0.009(3)
C45 0.031(3) 0.028(4) 0.033(3) -0.002(3) 0.017(3) 0.000(3)
C46 0.032(3) 0.043(4) 0.043(4) 0.003(3) 0.016(3) 0.006(3)
C47 0.030(3) 0.044(4) 0.037(3) -0.006(3) 0.023(3) -0.009(3)
C48 0.049(3) 0.033(4) 0.027(3) 0.009(3) 0.027(3) 0.003(3)
C49 0.028(3) 0.029(4) 0.025(3) 0.008(3) 0.014(2) 0.006(3)
C50 0.032(3) 0.022(3) 0.036(3) 0.000(3) 0.020(3) -0.003(3)
C51 0.033(3) 0.016(3) 0.050(4) -0.003(3) 0.020(3) 0.004(3)
C52 0.020(3) 0.032(4) 0.038(4) 0.018(3) 0.006(3) 0.002(3)
C53 0.026(3) 0.035(4) 0.029(3) 0.003(3) 0.015(2) 0.004(3)
C54 0.024(3) 0.021(3) 0.019(3) 0.001(3) 0.010(2) 0.000(3)
C55 0.042(3) 0.026(4) 0.038(3) -0.009(3) 0.026(3) -0.007(3)
C56 0.053(4) 0.053(5) 0.061(4) -0.004(4) 0.035(3) 0.015(4)
C57 0.037(3) 0.036(4) 0.042(4) -0.001(3) 0.023(3) 0.014(3)
C58 0.036(3) 0.032(4) 0.019(3) 0.005(3) 0.015(2) 0.000(3)
C59 0.065(4) 0.039(4) 0.049(4) 0.010(3) 0.043(3) 0.011(4)
C60 0.073(4) 0.032(4) 0.034(4) -0.008(3) 0.029(3) -0.004(4)
C61 0.020(3) 0.032(4) 0.017(3) 0.001(3) 0.010(2) -0.006(3)
C62 0.021(3) 0.028(3) 0.015(3) 0.002(3) 0.009(2) 0.002(3)
C63 0.035(3) 0.037(4) 0.040(4) -0.001(3) 0.024(3) 0.001(3)
C64 0.045(3) 0.034(4) 0.033(3) 0.009(3) 0.023(3) -0.007(3)
C65 0.049(3) 0.024(4) 0.053(4) 0.004(3) 0.032(3) 0.002(3)
C66 0.024(3) 0.023(3) 0.023(3) -0.006(3) 0.010(2) -0.002(3)
C67 0.063(4) 0.028(4) 0.023(3) -0.002(3) 0.030(3) 0.007(3)
C68 0.050(4) 0.032(4) 0.046(4) -0.006(3) 0.021(3) 0.009(3)
C69 0.050(4) 0.037(4) 0.066(4) -0.002(4) 0.035(3) 0.005(3)
C70 0.037(3) 0.020(4) 0.045(4) 0.006(3) 0.025(3) 0.001(3)
C71 0.051(4) 0.023(4) 0.053(4) -0.004(3) 0.024(3) 0.001(3)
C72 0.057(4) 0.028(4) 0.034(4) -0.005(3) 0.023(3) 0.008(3)
C73 0.040(3) 0.021(3) 0.034(3) 0.002(3) 0.021(3) 0.002(3)
C74 0.054(4) 0.029(4) 0.063(4) -0.006(3) 0.041(3) -0.003(3)
C75 0.053(4) 0.024(4) 0.073(5) -0.022(4) 0.031(4) -0.002(3)
C76 0.056(4) 0.038(4) 0.080(5) -0.035(3) 0.046(3) -0.019(3)
C77 0.047(3) 0.029(4) 0.041(4) 0.016(3) 0.025(3) 0.011(3)
C78 0.045(4) 0.060(5) 0.043(4) 0.013(4) 0.022(3) 0.008(4)
C79 0.032(3) 0.052(5) 0.068(5) 0.020(4) 0.025(3) 0.010(4)
C80 0.036(3) 0.099(6) 0.041(4) 0.025(4) 0.026(3) 0.017(4)
C81 0.047(3) 0.028(4) 0.052(4) -0.009(3) 0.030(3) -0.005(3)
C82 0.057(4) 0.044(4) 0.039(4) -0.019(4) 0.021(3) -0.005(4)
C83 0.062(4) 0.046(5) 0.047(4) -0.016(3) 0.036(3) -0.024(4)
C84 0.048(4) 0.047(4) 0.030(4) 0.000(3) 0.020(3) -0.002(4)
C85 0.043(4) 0.038(4) 0.031(4) 0.005(3) 0.002(3) 0.009(4)
C86 0.044(4) 0.055(5) 0.052(4) 0.026(4) 0.021(3) 0.017(4)
C87 0.025(3) 0.089(6) 0.034(4) 0.008(4) 0.000(3) -0.018(4)
C88 0.023(3) 0.051(5) 0.044(4) 0.017(4) 0.006(3) 0.003(3)
C89 0.040(3) 0.049(5) 0.058(4) -0.009(4) 0.030(3) 0.000(4)
C90 0.054(4) 0.057(5) 0.055(4) 0.001(4) 0.034(3) 0.013(4)
C91 0.047(3) 0.053(5) 0.042(4) -0.020(4) 0.024(3) 0.000(4)
C92 0.044(3) 0.028(4) 0.054(4) -0.006(3) 0.028(3) -0.005(3)
C93 0.046(3) 0.045(5) 0.026(3) 0.000(3) 0.020(3) -0.005(3)
C94 0.068(4) 0.037(4) 0.025(4) -0.006(3) 0.021(3) -0.007(4)
C95 0.040(4) 0.046(4) 0.032(4) -0.005(3) 0.010(3) -0.007(4)
C96 0.035(3) 0.026(4) 0.046(4) -0.007(3) 0.021(3) -0.008(3)
O1S 0.163(3) 0.124(4) 0.124(3) 0.004(3) 0.080(2) 0.029(3)
O2S 0.163(3) 0.124(4) 0.124(3) 0.004(3) 0.080(2) 0.029(3)
O3S 0.165(4) 0.133(5) 0.136(4) 0.000 0.064(3) 0.000
O4S 0.165(4) 0.133(5) 0.136(4) 0.000 0.064(3) 0.000
C1S 0.114(3) 0.109(4) 0.109(4) -0.003(3) 0.073(3) -0.031(3)
C2S 0.099(3) 0.088(4) 0.082(3) 0.003(3) 0.058(2) 0.001(3)
C3S 0.127(4) 0.139(5) 0.111(4) -0.004(4) 0.076(3) 0.020(4)
C4S 0.126(4) 0.135(5) 0.110(4) 0.030(4) 0.067(3) 0.038(4)
C5S 0.114(3) 0.109(4) 0.109(4) -0.003(3) 0.073(3) -0.031(3)
C6S 0.099(3) 0.088(4) 0.082(3) 0.003(3) 0.058(2) 0.001(3)
C7S 0.127(4) 0.139(5) 0.111(4) -0.004(4) 0.076(3) 0.020(4)
C8S 0.126(4) 0.135(5) 0.110(4) 0.030(4) 0.067(3) 0.038(4)
C9S 0.118(4) 0.115(4) 0.091(3) -0.020(3) 0.060(3) 0.004(4)
C10S 0.182(5) 0.147(5) 0.167(5) 0.003(4) 0.078(3) 0.000(4)
C11S 0.118(4) 0.115(4) 0.091(3) -0.020(3) 0.060(3) 0.004(4)
C12S 0.182(5) 0.147(5) 0.167(5) 0.003(4) 0.078(3) 0.000(4)

loop_
_atom_type_symbol
_atom_type_description
_atom_type_scat_dispersion_real
_atom_type_scat_dispersion_imag
_atom_type_scat_source
C C 0.0033 0.0016 'International Tables Vol C Tables 4.2.6.8 and 6.1.1.4'
H H 0.0000 0.0000 'International Tables Vol C Tables 4.2.6.8 and 6.1.1.4'
N N 0.0061 0.0033 'International Tables Vol C Tables 4.2.6.8 and 6.1.1.4'
O O 0.0106 0.0060 'International Tables Vol C Tables 4.2.6.8 and 6.1.1.4'
Ga Ga 0.2307 1.6083 'International Tables Vol C Tables 4.2.6.8 and 6.1.1.4'
I I -0.4742 1.8119 'International Tables Vol C Tables 4.2.6.8 and 6.1.1.4'
Dy Dy -0.1892 4.4098 'International Tables Vol C Tables 4.2.6.8 and 6.1.1.4'

loop_
_geom_angle_atom_site_label_1
_geom_angle_atom_site_label_2
_geom_angle_atom_site_label_3
_geom_angle
_geom_angle_site_symmetry_1
_geom_angle_site_symmetry_3
O1 Dy1 O3 89.86(16) . .
O1 Dy1 O2 87.97(15) . .
O3 Dy1 O2 72.44(13) . .
O1 Dy1 O4 89.59(15) . .
O3 Dy1 O4 73.13(14) . .
O2 Dy1 O4 145.49(14) . .
O1 Dy1 O5 84.82(16) . .
O3 Dy1 O5 144.99(12) . .
O2 Dy1 O5 141.57(12) . .
O4 Dy1 O5 72.26(13) . .
O1 Dy1 O6 96.39(15) . .
O3 Dy1 O6 142.75(13) . .
O2 Dy1 O6 71.14(14) . .
O4 Dy1 O6 143.26(15) . .
O5 Dy1 O6 72.25(13) . .
O1 Dy1 I1 175.73(11) . .
O3 Dy1 I1 90.40(10) . .
O2 Dy1 I1 96.17(10) . .
O4 Dy1 I1 86.41(10) . .
O5 Dy1 I1 92.53(10) . .
O6 Dy1 I1 85.96(10) . .
N2 Ga1 N1 87.36(19) . .
N2 Ga1 C73 118.6(2) . .
N1 Ga1 C73 118.0(2) . .
N2 Ga1 Ga2 119.40(15) . .
N1 Ga1 Ga2 114.56(12) . .
C73 Ga1 Ga2 100.12(17) . .
N4 Ga2 N3 87.02(19) . .
N4 Ga2 Ga1 148.13(14) . .
N3 Ga2 Ga1 121.43(15) . .
C1 N1 C13 119.4(5) . .
C1 N1 Ga1 108.3(4) . .
C13 N1 Ga1 130.2(4) . .
C2 N2 C25 118.8(4) . .
C2 N2 Ga1 109.5(3) . .
C25 N2 Ga1 130.6(4) . .
C37 N3 C49 116.0(4) . .
C37 N3 Ga2 109.2(4) . .
C49 N3 Ga2 131.8(3) . .
C38 N4 C61 120.3(5) . .
C38 N4 Ga2 109.6(4) . .
C61 N4 Ga2 127.3(3) . .
C76 O1 Dy1 165.7(4) . .
C80 O2 C77 107.9(5) . .
C80 O2 Dy1 124.3(4) . .
C77 O2 Dy1 127.2(4) . .
C84 O3 C81 107.7(5) . .
C84 O3 Dy1 122.1(3) . .
C81 O3 Dy1 129.9(4) . .
C85 O4 C88 108.8(4) . .
C85 O4 Dy1 123.7(3) . .
C88 O4 Dy1 126.6(3) . .
C89 O5 C92 109.7(5) . .
C89 O5 Dy1 128.4(4) . .
C92 O5 Dy1 121.9(4) . .
C93 O6 C96 110.1(4) . .
C93 O6 Dy1 128.8(3) . .
C96 O6 Dy1 120.3(4) . .
C2 C1 N1 117.4(5) . .
C2 C1 C5 110.8(5) . .
N1 C1 C5 131.7(5) . .
N2 C2 C1 117.2(5) . .
N2 C2 C3 133.9(5) . .
C1 C2 C3 108.9(5) . .
C12 C3 C4 118.2(6) . .
C12 C3 C2 137.5(6) . .
C4 C3 C2 104.4(5) . .
C9 C4 C5 124.0(6) . .
C9 C4 C3 124.4(5) . .
C5 C4 C3 111.5(5) . .
C6 C5 C4 117.4(5) . .
C6 C5 C1 138.1(6) . .
C4 C5 C1 104.4(5) . .
C5 C6 C7 118.9(5) . .
C8 C7 C6 123.2(6) . .
C7 C8 C9 119.6(6) . .
C4 C9 C8 116.9(6) . .
C4 C9 C10 116.4(6) . .
C8 C9 C10 126.7(6) . .
C11 C10 C9 119.2(6) . .
C10 C11 C12 123.6(6) . .
C3 C12 C11 118.1(6) . .
C14 C13 C18 120.8(6) . .
C14 C13 N1 121.1(5) . .
C18 C13 N1 118.1(5) . .
C13 C14 C15 119.2(5) . .
C13 C14 C19 121.1(6) . .
C15 C14 C19 119.7(6) . .
C16 C15 C14 119.9(7) . .
C15 C16 C17 121.8(7) . .
C16 C17 C18 120.3(6) . .
C17 C18 C13 118.1(6) . .
C17 C18 C22 119.6(5) . .
C13 C18 C22 122.1(5) . .
C14 C19 C20 111.9(5) . .
C14 C19 C21 111.4(5) . .
C20 C19 C21 108.8(5) . .
C18 C22 C23 114.1(5) . .
C18 C22 C24 109.4(5) . .
C23 C22 C24 111.1(4) . .
C26 C25 C30 121.1(6) . .
C26 C25 N2 119.3(6) . .
C30 C25 N2 119.5(5) . .
C27 C26 C25 116.7(7) . .
C27 C26 C31 120.6(6) . .
C25 C26 C31 122.7(6) . .
C28 C27 C26 123.5(7) . .
C29 C28 C27 118.7(7) . .
C28 C29 C30 122.2(7) . .
C25 C30 C29 117.7(6) . .
C25 C30 C34 122.3(5) . .
C29 C30 C34 119.9(6) . .
C33 C31 C26 116.0(7) . .
C33 C31 C32 109.6(6) . .
C26 C31 C32 111.0(7) . .
C36 C34 C30 112.1(6) . .
C36 C34 C35 112.0(6) . .
C30 C34 C35 110.0(5) . .
N3 C37 C38 117.8(5) . .
N3 C37 C41 135.0(6) . .
C38 C37 C41 107.2(5) . .
N4 C38 C37 116.4(5) . .
N4 C38 C39 132.9(6) . .
C37 C38 C39 110.7(5) . .
C48 C39 C40 117.6(5) . .
C48 C39 C38 138.5(5) . .
C40 C39 C38 103.9(5) . .
C45 C40 C41 126.5(6) . .
C45 C40 C39 122.3(6) . .
C41 C40 C39 111.2(5) . .
C42 C41 C40 118.1(5) . .
C42 C41 C37 134.8(6) . .
C40 C41 C37 107.1(5) . .
C41 C42 C43 117.1(6) . .
C44 C43 C42 125.0(6) . .
C43 C44 C45 119.2(5) . .
C40 C45 C46 118.3(6) . .
C40 C45 C44 114.1(6) . .
C46 C45 C44 127.6(5) . .
C47 C46 C45 120.5(5) . .
C46 C47 C48 121.1(6) . .
C39 C48 C47 120.3(6) . .
C50 C49 C54 119.7(6) . .
C50 C49 N3 120.0(6) . .
C54 C49 N3 120.2(5) . .
C49 C50 C51 118.9(6) . .
C49 C50 C55 121.9(6) . .
C51 C50 C55 119.1(6) . .
C52 C51 C50 120.1(6) . .
C51 C52 C53 122.3(6) . .
C52 C53 C54 118.2(6) . .
C53 C54 C49 120.7(6) . .
C53 C54 C58 118.6(6) . .
C49 C54 C58 120.7(5) . .
C57 C55 C56 109.2(5) . .
C57 C55 C50 113.1(5) . .
C56 C55 C50 110.6(5) . .
C59 C58 C60 111.0(5) . .
C59 C58 C54 114.5(5) . .
C60 C58 C54 110.0(5) . .
C62 C61 C66 122.2(6) . .
C62 C61 N4 120.9(5) . .
C66 C61 N4 116.9(6) . .
C63 C62 C61 117.7(6) . .
C63 C62 C67 118.7(6) . .
C61 C62 C67 123.5(6) . .
C64 C63 C62 122.1(7) . .
C65 C64 C63 118.4(7) . .
C64 C65 C66 123.1(6) . .
C65 C66 C61 116.6(6) . .
C65 C66 C70 119.6(6) . .
C61 C66 C70 123.6(6) . .
C69 C67 C68 111.4(5) . .
C69 C67 C62 110.9(5) . .
C68 C67 C62 111.9(5) . .
C66 C70 C72 114.4(5) . .
C66 C70 C71 110.2(5) . .
C72 C70 C71 111.9(5) . .
C74 C73 Ga1 113.2(5) . .
C73 C74 C75 111.8(6) . .
C76 C75 C74 112.0(6) . .
C75 C76 O1 113.2(6) . .
C78 C77 O2 105.5(5) . .
C77 C78 C79 106.9(5) . .
C80 C79 C78 107.0(6) . .
O2 C80 C79 107.9(6) . .
O3 C81 C82 105.8(5) . .
C81 C82 C83 102.1(5) . .
C82 C83 C84 102.1(6) . .
O3 C84 C83 106.9(4) . .
O4 C85 C86 106.7(5) . .
C87 C86 C85 100.8(5) . .
C88 C87 C86 103.9(6) . .
O4 C88 C87 105.0(5) . .
O5 C89 C90 106.0(5) . .
C89 C90 C91 105.0(6) . .
C92 C91 C90 101.4(5) . .
O5 C92 C91 104.6(6) . .
O6 C93 C94 105.2(5) . .
C95 C94 C93 103.4(5) . .
C96 C95 C94 103.8(5) . .
O6 C96 C95 104.6(5) . .
C1S O1S C4S 106.3(8) . .
C8S O2S C5S 97.4(5) . .
C9S O3S C9S 106.8(12) . 2
C11S O4S C11S 119.1(6) 2 .
O1S C1S C2S 110.0(8) . .
C3S C2S C1S 103.7(8) . .
C4S C3S C2S 103.8(9) . .
O1S C4S C3S 111.4(9) . .
O2S C5S C6S 113.5(5) . .
C5S C6S C7S 86.6(5) . .
C8S C7S C6S 109.4(5) . .
O2S C8S C7S 106.2(5) . .
O3S C9S C10S 109.5(10) . .
C9S C10S C10S 100.6(8) . 2
O4S C11S C12S 100.2(4) . .
C11S C12S C12S 101.9(3) . 2

loop_
_geom_bond_atom_site_label_1
_geom_bond_atom_site_label_2
_geom_bond_distance
_geom_bond_site_symmetry_2
Dy1 O1 2.005(5) .
Dy1 O3 2.395(4) .
Dy1 O2 2.404(4) .
Dy1 O4 2.409(3) .
Dy1 O5 2.430(4) .
Dy1 O6 2.444(4) .
Dy1 I1 3.0513(6) .
Ga1 N2 1.904(4) .
Ga1 N1 1.936(5) .
Ga1 C73 1.992(6) .
Ga1 Ga2 2.5298(10) .
Ga2 N4 1.915(5) .
Ga2 N3 1.927(4) .
N1 C1 1.386(7) .
N1 C13 1.428(8) .
N2 C2 1.381(7) .
N2 C25 1.435(7) .
N3 C37 1.362(7) .
N3 C49 1.433(8) .
N4 C38 1.381(6) .
N4 C61 1.466(8) .
O1 C76 1.437(8) .
O2 C80 1.449(8) .
O2 C77 1.481(7) .
O3 C84 1.429(6) .
O3 C81 1.456(7) .
O4 C85 1.445(7) .
O4 C88 1.460(7) .
O5 C89 1.430(8) .
O5 C92 1.453(7) .
O6 C93 1.445(8) .
O6 C96 1.464(7) .
C1 C2 1.382(8) .
C1 C5 1.463(8) .
C2 C3 1.481(8) .
C3 C12 1.353(8) .
C3 C4 1.447(9) .
C4 C9 1.388(8) .
C4 C5 1.435(8) .
C5 C6 1.360(8) .
C6 C7 1.441(8) .
C7 C8 1.345(8) .
C8 C9 1.425(9) .
C9 C10 1.442(8) .
C10 C11 1.358(9) .
C11 C12 1.459(9) .
C13 C14 1.388(8) .
C13 C18 1.426(7) .
C14 C15 1.414(9) .
C14 C19 1.520(7) .
C15 C16 1.371(8) .
C16 C17 1.375(10) .
C17 C18 1.408(9) .
C18 C22 1.503(9) .
C19 C20 1.535(9) .
C19 C21 1.556(8) .
C22 C23 1.529(7) .
C22 C24 1.557(8) .
C25 C26 1.401(8) .
C25 C30 1.402(9) .
C26 C27 1.395(9) .
C26 C31 1.483(10) .
C27 C28 1.369(11) .
C28 C29 1.344(9) .
C29 C30 1.413(9) .
C30 C34 1.508(8) .
C31 C33 1.472(10) .
C31 C32 1.532(11) .
C34 C36 1.473(9) .
C34 C35 1.541(9) .
C37 C38 1.396(9) .
C37 C41 1.473(7) .
C38 C39 1.469(7) .
C39 C48 1.365(8) .
C39 C40 1.447(8) .
C40 C45 1.374(7) .
C40 C41 1.401(8) .
C41 C42 1.371(8) .
C42 C43 1.409(8) .
C43 C44 1.347(9) .
C44 C45 1.454(9) .
C45 C46 1.400(9) .
C46 C47 1.375(9) .
C47 C48 1.412(7) .
C49 C50 1.394(8) .
C49 C54 1.403(9) .
C50 C51 1.395(9) .
C50 C55 1.552(9) .
C51 C52 1.368(10) .
C52 C53 1.375(9) .
C53 C54 1.388(8) .
C54 C58 1.539(8) .
C55 C57 1.514(8) .
C55 C56 1.546(8) .
C58 C59 1.515(9) .
C58 C60 1.530(8) .
C61 C62 1.389(8) .
C61 C66 1.400(8) .
C62 C63 1.375(9) .
C62 C67 1.544(8) .
C63 C64 1.373(8) .
C64 C65 1.371(9) .
C65 C66 1.373(9) .
C66 C70 1.494(9) .
C67 C69 1.520(8) .
C67 C68 1.524(9) .
C70 C72 1.529(8) .
C70 C71 1.532(8) .
C73 C74 1.526(9) .
C74 C75 1.582(9) .
C75 C76 1.391(9) .
C77 C78 1.470(8) .
C78 C79 1.500(10) .
C79 C80 1.463(8) .
C81 C82 1.489(9) .
C82 C83 1.494(9) .
C83 C84 1.495(9) .
C85 C86 1.548(8) .
C86 C87 1.513(10) .
C87 C88 1.491(9) .
C89 C90 1.487(9) .
C90 C91 1.506(9) .
C91 C92 1.505(10) .
C93 C94 1.524(8) .
C94 C95 1.513(10) .
C95 C96 1.473(9) .
O1S C1S 1.382(11) .
O1S C4S 1.429(12) .
O2S C8S 1.392(4) .
O2S C5S 1.404(5) .
O3S C9S 1.428(11) .
O3S C9S 1.428(11) 2
O4S C11S 1.400(4) 2
O4S C11S 1.400(4) .
C1S C2S 1.513(13) .
C2S C3S 1.483(13) .
C3S C4S 1.476(14) .
C5S C6S 1.510(10) .
C6S C7S 1.549(10) .
C7S C8S 1.531(5) .
C9S C10S 1.496(14) .
C10S C10S 1.57(3) 2
C11S C12S 1.530(4) .
C12S C12S 1.543(4) 2
